data_2221072
loop_
_publ_author_name
'Tai, Xi-Shi'

_publ_section_title
;
 \m-2,2'-(Azinodimethylene)dibenzenesulfonato-bis[heptaaquaeuropium(III)]
 bis[2,2'-(azinodimethylene)dibenzenesulfonate] decahydrate
;
_journal_coeditor_code HB2895
_journal_issue 3
_journal_name_full 'Acta Crystallographica Section E'
_journal_page_first m337
_journal_page_last m338
_journal_paper_doi 10.1107/S1600536809006485
_journal_volume 65
_journal_year 2009
_chemical_formula_iupac '[Eu2 (C14 H10 N2 O6 S2) (H2 O)14] (C14 H10 N2 O6 S2)2, 10H2 O'
_chemical_formula_moiety 'C14 H38 Eu2 N2 O20 S2 4+, 2(C14 H10 N2 O6 S2 2-), 10(H2 O)'
_chemical_formula_sum 'C42 H78 Eu2 N6 O42 S6'
_chemical_formula_weight 1835.37
_chemical_name_systematic
;
\m-2,2'-(Azinodimethylene)dibenzenesulfonato-bis[heptaaquaeuropium(III)]
bis[2,2'-(azinodimethylene)dibenzenesulfonate] decahydrate
;
_space_group_IT_number 14
_symmetry_cell_setting monoclinic
_symmetry_space_group_name_Hall '-P 2yn'
_symmetry_space_group_name_H-M 'P 1 21/n 1'
_atom_sites_solution_hydrogens geom
_atom_sites_solution_primary direct
_atom_sites_solution_secondary difmap
_audit_creation_method SHELXL-97
_cell_angle_alpha 90.00
_cell_angle_beta 108.964(2)
_cell_angle_gamma 90.00
_cell_formula_units_Z 2
_cell_length_a 12.5504(14)
_cell_length_b 18.611(2)
_cell_length_c 15.6699(15)
_cell_measurement_reflns_used 11001
_cell_measurement_temperature 298(2)
_cell_measurement_theta_max 28.167
_cell_measurement_theta_min 2.523
_cell_volume 3461.4(6)
_computing_cell_refinement 'SAINT (Bruker, 2000)'
_computing_data_collection 'SMART (Bruker, 2000)'
_computing_data_reduction 'SAINT (Bruker, 2000)'
_computing_molecular_graphics 'SHELXTL (Sheldrick, 2008)'
_computing_publication_material 'SHELXTL (Sheldrick, 2008)'
_computing_structure_refinement 'SHELXL97 (Sheldrick, 2008)'
_computing_structure_solution 'SHELXS97 (Sheldrick, 2008)'
_diffrn_ambient_temperature 298(2)
_diffrn_measured_fraction_theta_full 0.999
_diffrn_measured_fraction_theta_max 0.999
_diffrn_measurement_device_type 'Bruker SMART CCD area-detector'
_diffrn_measurement_method \w
_diffrn_radiation_monochromator graphite
_diffrn_radiation_source 'fine-focus sealed tube'
_diffrn_radiation_type MoK\a
_diffrn_radiation_wavelength 0.71073
_diffrn_reflns_av_R_equivalents 0.0451
_diffrn_reflns_av_sigmaI/netI 0.0430
_diffrn_reflns_limit_h_max 14
_diffrn_reflns_limit_h_min -11
_diffrn_reflns_limit_k_max 22
_diffrn_reflns_limit_k_min -22
_diffrn_reflns_limit_l_max 16
_diffrn_reflns_limit_l_min -18
_diffrn_reflns_number 17265
_diffrn_reflns_theta_full 25.01
_diffrn_reflns_theta_max 25.01
_diffrn_reflns_theta_min 1.76
_exptl_absorpt_coefficient_mu 2.080
_exptl_absorpt_correction_T_max 0.788
_exptl_absorpt_correction_T_min 0.574
_exptl_absorpt_correction_type multi-scan
_exptl_absorpt_process_details '(SADABS; Bruker, 2000)'
_exptl_crystal_colour colourless
_exptl_crystal_density_diffrn 1.761
_exptl_crystal_density_method 'not measured'
_exptl_crystal_description block
_exptl_crystal_F_000 1860
_exptl_crystal_size_max 0.30
_exptl_crystal_size_mid 0.20
_exptl_crystal_size_min 0.12
_refine_diff_density_max 0.972
_refine_diff_density_min -0.877
_refine_ls_extinction_method none
_refine_ls_goodness_of_fit_ref 1.092
_refine_ls_hydrogen_treatment constr
_refine_ls_matrix_type full
_refine_ls_number_parameters 442
_refine_ls_number_reflns 6086
_refine_ls_number_restraints 0
_refine_ls_restrained_S_all 1.092
_refine_ls_R_factor_all 0.0378
_refine_ls_R_factor_gt 0.0296
_refine_ls_shift/su_max 0.002
_refine_ls_shift/su_mean 0.000
_refine_ls_structure_factor_coef Fsqd
_refine_ls_weighting_details 'calc w=1/[\s^2^(Fo^2^)+(0.0391P)^2^+3.0558P] where P=(Fo^2^+2Fc^2^)/3'
_refine_ls_weighting_scheme calc
_refine_ls_wR_factor_gt 0.0763
_refine_ls_wR_factor_ref 0.0830
_reflns_number_gt 5162
_reflns_number_total 6086
_reflns_threshold_expression I>2\s(I)
_cod_data_source_file hb2895.cif
_cod_data_source_block I
_cod_depositor_comments
;
The following automatic conversions were performed:
'_symmetry_cell_setting' value 'Monoclinic' changed to 'monoclinic'
according to '/home/saulius/struct/CIF-dictionaries/cif_core.dic'
dictionary named 'cif_core.dic' version 2.4.1 from 2010-06-29.

Automatic conversion script
Id: cif_fix_enum 1527 2010-12-29 10:47:43Z saulius 

The following automatic conversions were performed:

'_symmetry_cell_setting' value 'Monoclinic' changed to 'monoclinic'
according to /home/saulius/struct/CIF-dictionaries/cif_core.dic
dictionary named 'cif_core.dic' version 2.4.1 from 2010-06-29.

Automatic conversion script
Id: cif_fix_values 1715 2011-07-08 13:25:40Z adriana 
;
_cod_original_cell_volume 3461.5(7)
_cod_original_sg_symbol_H-M 'P 21/n'
_cod_database_code 2221072
_cod_database_fobs_code 2221072

loop_
_symmetry_equiv_pos_as_xyz
'x, y, z'
'-x+1/2, y+1/2, -z+1/2'
'-x, -y, -z'
'x-1/2, -y-1/2, z-1/2'

loop_
_atom_site_type_symbol
_atom_site_label
_atom_site_fract_x
_atom_site_fract_y
_atom_site_fract_z
_atom_site_U_iso_or_equiv
_atom_site_adp_type
_atom_site_calc_flag
_atom_site_refinement_flags
_atom_site_occupancy
_atom_site_disorder_assembly
_atom_site_disorder_group
Eu Eu1 0.717980(14) 0.202075(10) 0.690603(11) 0.02135(8) Uani d . 1 . .
N N1 0.5298(3) 0.8612(2) 1.0179(2) 0.0387(9) Uani d . 1 . .
N N2 0.5167(3) 0.80180(17) 0.9592(2) 0.0338(8) Uani d . 1 . .
N N3 0.9912(3) 0.02877(18) 0.4694(2) 0.0339(8) Uani d . 1 . .
O O1 0.8291(2) 0.94788(18) 0.9989(2) 0.0526(8) Uani d . 1 . .
O O2 0.7024(3) 1.03579(17) 0.9072(2) 0.0470(8) Uani d . 1 . .
O O3 0.8692(3) 1.0746(2) 1.0261(2) 0.0625(10) Uani d . 1 . .
O O4 0.1577(3) 0.74921(19) 0.9297(2) 0.0552(9) Uani d . 1 . .
O O5 0.2901(3) 0.70217(18) 1.0666(2) 0.0495(9) Uani d . 1 . .
O O6 0.1400(2) 0.62674(17) 0.9743(2) 0.0443(8) Uani d . 1 . .
O O7 0.7406(2) 0.15536(17) 0.55973(18) 0.0393(7) Uani d . 1 . .
O O8 0.6553(3) 0.07033(17) 0.4401(2) 0.0489(8) Uani d . 1 . .
O O9 0.5840(2) 0.19212(18) 0.4299(2) 0.0479(8) Uani d . 1 . .
O O10 0.6686(3) 0.30431(16) 0.7529(2) 0.0485(8) Uani d . 1 . .
H H10C 0.6792 0.3056 0.8093 0.058 Uiso d R 1 . .
H H10D 0.6389 0.3438 0.7298 0.058 Uiso d R 1 . .
O O11 0.8052(3) 0.29204(16) 0.6316(2) 0.0474(8) Uani d . 1 . .
H H11C 0.8539 0.2919 0.6046 0.057 Uiso d R 1 . .
H H11D 0.8090 0.3322 0.6583 0.057 Uiso d R 1 . .
O O12 0.5643(2) 0.25760(16) 0.58281(19) 0.0406(7) Uani d . 1 . .
H H12C 0.5714 0.2377 0.5361 0.049 Uiso d R 1 . .
H H12D 0.4955 0.2553 0.5796 0.049 Uiso d R 1 . .
O O13 0.6910(3) 0.17085(18) 0.8283(2) 0.0478(8) Uani d . 1 . .
H H13C 0.6952 0.1319 0.8575 0.057 Uiso d R 1 . .
H H13D 0.6972 0.2059 0.8644 0.057 Uiso d R 1 . .
O O14 0.8933(3) 0.2312(2) 0.8027(2) 0.0613(10) Uani d . 1 . .
H H14C 0.9435 0.2603 0.8330 0.074 Uiso d R 1 . .
H H14D 0.9074 0.1902 0.8277 0.074 Uiso d R 1 . .
O O15 0.8140(3) 0.09405(18) 0.7304(2) 0.0506(8) Uani d . 1 . .
H H15C 0.8630 0.0986 0.7824 0.061 Uiso d R 1 . .
H H15D 0.8299 0.0569 0.7055 0.061 Uiso d R 1 . .
O O16 0.5744(2) 0.11402(17) 0.6513(2) 0.0467(8) Uani d . 1 . .
H H16C 0.5094 0.1246 0.6154 0.056 Uiso d R 1 . .
H H16D 0.5862 0.0698 0.6444 0.056 Uiso d R 1 . .
O O17 0.9705(3) 0.1154(2) 0.9034(2) 0.0611(10) Uani d . 1 . .
H H17C 1.0359 0.0979 0.9279 0.073 Uiso d R 1 . .
H H17D 0.9310 0.1058 0.9368 0.073 Uiso d R 1 . .
O O18 0.5734(3) 0.4264(2) 0.6670(2) 0.0700(11) Uani d . 1 . .
H H18C 0.5245 0.4252 0.6147 0.084 Uiso d R 1 . .
H H18D 0.6387 0.4243 0.6619 0.084 Uiso d R 1 . .
O O19 0.5824(3) 0.9682(2) 0.6101(3) 0.0693(11) Uani d . 1 . .
H H19C 0.6050 0.9432 0.5740 0.083 Uiso d R 1 . .
H H19D 0.5127 0.9598 0.5994 0.083 Uiso d R 1 . .
O O20 0.8290(4) 0.4204(2) 0.7115(3) 0.0841(13) Uani d . 1 . .
H H20C 0.8200 0.4562 0.6762 0.101 Uiso d R 1 . .
H H20D 0.8562 0.4354 0.7655 0.101 Uiso d R 1 . .
O O21 0.8525(4) 0.9787(2) 0.6433(3) 0.1024(17) Uani d . 1 . .
H H21C 0.9014 0.9744 0.6167 0.123 Uiso d R 1 . .
H H21D 0.8801 0.9623 0.6966 0.123 Uiso d R 1 . .
S S1 0.78274(9) 1.01953(6) 0.99621(7) 0.0389(3) Uani d . 1 . .
S S2 0.21627(8) 0.68581(6) 0.97605(7) 0.0334(2) Uani d . 1 . .
S S3 0.68106(8) 0.14503(6) 0.46277(7) 0.0337(2) Uani d . 1 . .
C C1 0.6057(3) 0.9050(2) 1.0162(3) 0.0373(10) Uani d . 1 . .
H H1 0.6464 0.8976 0.9768 0.045 Uiso calc R 1 . .
C C2 0.6301(3) 0.9677(2) 1.0768(3) 0.0326(9) Uani d . 1 . .
C C3 0.7071(3) 1.0217(2) 1.0740(3) 0.0348(10) Uani d . 1 . .
C C4 0.7252(4) 1.0803(2) 1.1317(3) 0.0437(11) Uani d . 1 . .
H H4 0.7767 1.1156 1.1294 0.052 Uiso calc R 1 . .
C C5 0.6669(4) 1.0863(3) 1.1927(3) 0.0513(13) Uani d . 1 . .
H H5 0.6778 1.1261 1.2305 0.062 Uiso calc R 1 . .
C C6 0.5926(4) 1.0330(3) 1.1972(3) 0.0495(12) Uani d . 1 . .
H H6 0.5547 1.0364 1.2391 0.059 Uiso calc R 1 . .
C C7 0.5744(3) 0.9748(3) 1.1399(3) 0.0420(11) Uani d . 1 . .
H H7 0.5236 0.9395 1.1436 0.050 Uiso calc R 1 . .
C C8 0.4283(3) 0.7669(2) 0.9572(3) 0.0347(9) Uani d . 1 . .
H H8 0.3845 0.7840 0.9906 0.042 Uiso calc R 1 . .
C C9 0.3928(3) 0.7004(2) 0.9042(3) 0.0297(9) Uani d . 1 . .
C C10 0.3032(3) 0.6580(2) 0.9118(2) 0.0294(9) Uani d . 1 . .
C C11 0.2751(3) 0.5939(2) 0.8646(3) 0.0358(10) Uani d . 1 . .
H H11 0.2178 0.5653 0.8717 0.043 Uiso calc R 1 . .
C C12 0.3327(3) 0.5726(2) 0.8068(3) 0.0394(10) Uani d . 1 . .
H H12 0.3134 0.5299 0.7748 0.047 Uiso calc R 1 . .
C C13 0.4176(4) 0.6143(3) 0.7967(3) 0.0433(11) Uani d . 1 . .
H H13 0.4548 0.6003 0.7568 0.052 Uiso calc R 1 . .
C C14 0.4485(3) 0.6773(3) 0.8459(3) 0.0388(10) Uani d . 1 . .
H H14 0.5076 0.7046 0.8396 0.047 Uiso calc R 1 . .
C C15 0.9088(3) 0.0687(2) 0.4710(3) 0.0339(9) Uani d . 1 . .
H H15 0.8685 0.0567 0.5094 0.041 Uiso calc R 1 . .
C C16 0.8760(3) 0.1328(2) 0.4139(3) 0.0319(9) Uani d . 1 . .
C C17 0.7786(3) 0.1729(2) 0.4086(2) 0.0305(9) Uani d . 1 . .
C C18 0.7535(3) 0.2357(2) 0.3577(3) 0.0371(10) Uani d . 1 . .
H H18 0.6899 0.2622 0.3554 0.045 Uiso calc R 1 . .
C C19 0.8230(4) 0.2588(3) 0.3106(3) 0.0444(11) Uani d . 1 . .
H H19 0.8064 0.3009 0.2770 0.053 Uiso calc R 1 . .
C C20 0.9164(4) 0.2196(3) 0.3134(3) 0.0479(12) Uani d . 1 . .
H H20 0.9620 0.2346 0.2804 0.058 Uiso calc R 1 . .
C C21 0.9432(4) 0.1581(3) 0.3648(3) 0.0427(11) Uani d . 1 . .
H H21 1.0079 0.1328 0.3669 0.051 Uiso calc R 1 . .

loop_
_atom_site_aniso_label
_atom_site_aniso_U_11
_atom_site_aniso_U_22
_atom_site_aniso_U_33
_atom_site_aniso_U_12
_atom_site_aniso_U_13
_atom_site_aniso_U_23
Eu1 0.02425(11) 0.02359(13) 0.01836(11) -0.00072(7) 0.00986(8) 0.00005(7)
N1 0.044(2) 0.031(2) 0.045(2) -0.0078(16) 0.0205(17) -0.0089(17)
N2 0.0361(18) 0.028(2) 0.039(2) -0.0034(14) 0.0145(15) -0.0033(15)
N3 0.0370(18) 0.029(2) 0.0354(19) 0.0043(15) 0.0116(15) 0.0025(15)
O1 0.0446(17) 0.051(2) 0.065(2) 0.0102(15) 0.0206(16) 0.0051(18)
O2 0.0563(18) 0.045(2) 0.0378(17) 0.0002(15) 0.0130(14) 0.0070(15)
O3 0.055(2) 0.072(3) 0.064(2) -0.0316(18) 0.0231(17) -0.012(2)
O4 0.0453(18) 0.052(2) 0.075(2) 0.0118(15) 0.0288(17) 0.0145(18)
O5 0.0439(17) 0.074(3) 0.0350(17) -0.0114(15) 0.0189(14) -0.0157(16)
O6 0.0404(16) 0.048(2) 0.0493(18) -0.0114(14) 0.0208(14) 0.0011(16)
O7 0.0415(16) 0.050(2) 0.0281(15) 0.0103(14) 0.0141(12) -0.0004(14)
O8 0.0535(18) 0.040(2) 0.057(2) -0.0097(15) 0.0233(16) -0.0099(16)
O9 0.0402(17) 0.066(2) 0.0384(17) 0.0179(15) 0.0134(14) 0.0039(16)
O10 0.074(2) 0.040(2) 0.0372(17) 0.0104(15) 0.0271(16) 0.0008(14)
O11 0.057(2) 0.036(2) 0.064(2) -0.0040(14) 0.0400(17) -0.0004(15)
O12 0.0343(15) 0.050(2) 0.0396(16) 0.0060(13) 0.0141(13) -0.0011(15)
O13 0.077(2) 0.0359(19) 0.0389(17) -0.0045(16) 0.0305(16) -0.0013(15)
O14 0.0502(19) 0.058(2) 0.060(2) -0.0166(17) -0.0036(17) 0.0076(19)
O15 0.0548(18) 0.057(2) 0.0347(16) 0.0206(16) 0.0070(14) 0.0017(16)
O16 0.0367(16) 0.0434(19) 0.0537(19) -0.0046(14) 0.0061(14) 0.0012(16)
O17 0.0467(18) 0.086(3) 0.049(2) 0.0139(18) 0.0135(15) 0.020(2)
O18 0.066(2) 0.070(3) 0.063(2) 0.014(2) 0.0059(19) 0.001(2)
O19 0.074(2) 0.066(3) 0.070(3) -0.001(2) 0.025(2) -0.012(2)
O20 0.137(4) 0.057(3) 0.064(3) -0.031(3) 0.039(3) -0.004(2)
O21 0.160(4) 0.054(3) 0.139(4) 0.023(3) 0.111(4) 0.014(3)
S1 0.0364(5) 0.0390(7) 0.0409(6) -0.0051(5) 0.0118(5) 0.0017(5)
S2 0.0300(5) 0.0397(6) 0.0335(5) -0.0042(4) 0.0143(4) -0.0015(5)
S3 0.0352(5) 0.0386(6) 0.0288(5) 0.0052(4) 0.0126(4) -0.0012(5)
C1 0.040(2) 0.037(3) 0.038(2) -0.0064(19) 0.0168(18) -0.006(2)
C2 0.033(2) 0.030(2) 0.033(2) 0.0003(17) 0.0079(17) 0.0003(18)
C3 0.035(2) 0.030(2) 0.036(2) 0.0005(17) 0.0062(17) -0.0008(19)
C4 0.051(3) 0.034(3) 0.037(2) -0.004(2) 0.001(2) -0.003(2)
C5 0.062(3) 0.042(3) 0.040(3) 0.011(2) 0.004(2) -0.011(2)
C6 0.047(3) 0.061(4) 0.040(3) 0.009(2) 0.013(2) -0.011(2)
C7 0.037(2) 0.051(3) 0.039(2) -0.003(2) 0.0137(19) -0.005(2)
C8 0.035(2) 0.034(3) 0.039(2) -0.0050(18) 0.0175(18) -0.001(2)
C9 0.029(2) 0.029(2) 0.031(2) -0.0011(16) 0.0105(16) -0.0008(17)
C10 0.0291(19) 0.032(2) 0.0259(19) -0.0012(16) 0.0068(16) 0.0008(17)
C11 0.038(2) 0.036(3) 0.033(2) -0.0048(18) 0.0094(17) -0.0010(19)
C12 0.044(2) 0.033(3) 0.039(2) -0.0006(19) 0.0103(19) -0.011(2)
C13 0.041(2) 0.052(3) 0.039(2) 0.000(2) 0.0158(19) -0.013(2)
C14 0.034(2) 0.047(3) 0.041(2) -0.0034(19) 0.0195(19) -0.004(2)
C15 0.036(2) 0.033(2) 0.034(2) 0.0067(18) 0.0124(17) -0.0003(19)
C16 0.035(2) 0.031(2) 0.029(2) 0.0038(17) 0.0091(17) -0.0015(18)
C17 0.034(2) 0.033(2) 0.0228(19) 0.0035(17) 0.0060(16) -0.0008(17)
C18 0.042(2) 0.033(3) 0.033(2) 0.0085(19) 0.0085(19) 0.0029(19)
C19 0.053(3) 0.042(3) 0.037(2) 0.003(2) 0.012(2) 0.011(2)
C20 0.050(3) 0.053(3) 0.045(3) 0.000(2) 0.022(2) 0.010(2)
C21 0.039(2) 0.044(3) 0.049(3) 0.009(2) 0.019(2) 0.008(2)

loop_
_atom_type_symbol
_atom_type_description
_atom_type_scat_dispersion_real
_atom_type_scat_dispersion_imag
_atom_type_scat_source
C C 0.0033 0.0016 'International Tables Vol C Tables 4.2.6.8 and 6.1.1.4'
H H 0.0000 0.0000 'International Tables Vol C Tables 4.2.6.8 and 6.1.1.4'
N N 0.0061 0.0033 'International Tables Vol C Tables 4.2.6.8 and 6.1.1.4'
O O 0.0106 0.0060 'International Tables Vol C Tables 4.2.6.8 and 6.1.1.4'
Eu Eu -0.1578 3.6682 'International Tables Vol C Tables 4.2.6.8 and 6.1.1.4'
S S 0.1246 0.1234 'International Tables Vol C Tables 4.2.6.8 and 6.1.1.4'

loop_
_geom_angle_atom_site_label_1
_geom_angle_atom_site_label_2
_geom_angle_atom_site_label_3
_geom_angle_site_symmetry_1
_geom_angle_site_symmetry_3
_geom_angle
_geom_angle_publ_flag
O10 Eu1 O15 . . 141.75(11) ?
O10 Eu1 O7 . . 143.63(11) ?
O15 Eu1 O7 . . 73.28(10) ?
O10 Eu1 O11 . . 78.64(12) ?
O15 Eu1 O11 . . 117.10(11) ?
O7 Eu1 O11 . . 73.36(11) ?
O10 Eu1 O12 . . 70.85(11) ?
O15 Eu1 O12 . . 143.76(11) ?
O7 Eu1 O12 . . 80.65(10) ?
O11 Eu1 O12 . . 77.41(11) ?
O10 Eu1 O13 . . 71.29(11) ?
O15 Eu1 O13 . . 75.96(11) ?
O7 Eu1 O13 . . 143.82(12) ?
O11 Eu1 O13 . . 139.32(12) ?
O12 Eu1 O13 . . 115.91(11) ?
O10 Eu1 O16 . . 113.20(11) ?
O15 Eu1 O16 . . 75.81(11) ?
O7 Eu1 O16 . . 79.18(11) ?
O11 Eu1 O16 . . 143.59(11) ?
O12 Eu1 O16 . . 74.90(11) ?
O13 Eu1 O16 . . 75.19(11) ?
O10 Eu1 O14 . . 79.18(13) ?
O15 Eu1 O14 . . 74.07(12) ?
O7 Eu1 O14 . . 112.67(11) ?
O11 Eu1 O14 . . 72.05(12) ?
O12 Eu1 O14 . . 140.64(12) ?
O13 Eu1 O14 . . 75.85(12) ?
O16 Eu1 O14 . . 142.25(11) ?
O10 Eu1 H11D . . 62.9 ?
O15 Eu1 H11D . . 126.3 ?
O7 Eu1 H11D . . 89.4 ?
O11 Eu1 H11D . . 16.3 ?
O12 Eu1 H11D . . 77.1 ?
O13 Eu1 H11D . . 124.6 ?
O16 Eu1 H11D . . 151.1 ?
O14 Eu1 H11D . . 66.6 ?
O10 Eu1 H12C . . 88.7 ?
O15 Eu1 H12C . . 128.1 ?
O7 Eu1 H12C . . 61.8 ?
O11 Eu1 H12C . . 74.4 ?
O12 Eu1 H12C . . 18.9 ?
O13 Eu1 H12C . . 130.0 ?
O16 Eu1 H12C . . 71.7 ?
O14 Eu1 H12C . . 146.0 ?
H11D Eu1 H12C . . 79.5 ?
O10 Eu1 H14D . . 91.1 ?
O15 Eu1 H14D . . 57.2 ?
O7 Eu1 H14D . . 110.5 ?
O11 Eu1 H14D . . 88.2 ?
O12 Eu1 H14D . . 158.7 ?
O13 Eu1 H14D . . 66.1 ?
O16 Eu1 H14D . . 124.2 ?
O14 Eu1 H14D . . 18.6 ?
H11D Eu1 H14D . . 84.7 ?
H12C Eu1 H14D . . 162.3 ?
O10 Eu1 H15C . . 125.8 ?
O15 Eu1 H15C . . 17.2 ?
O7 Eu1 H15C . . 87.1 ?
O11 Eu1 H15C . . 113.3 ?
O12 Eu1 H15C . . 160.7 ?
O13 Eu1 H15C . . 67.2 ?
O16 Eu1 H15C . . 88.2 ?
O14 Eu1 H15C . . 58.2 ?
H11D Eu1 H15C . . 117.9 ?
H12C Eu1 H15C . . 145.2 ?
H14D Eu1 H15C . . 40.6 ?
C1 N1 N2 . . 114.9(4) ?
C8 N2 N1 . . 109.3(4) ?
C15 N3 N3 . 3_756 112.2(4) ?
S3 O7 Eu1 . . 142.35(17) ?
Eu1 O10 H10C . . 119.3 ?
Eu1 O10 H10D . . 132.2 ?
H10C O10 H10D . . 108.5 ?
Eu1 O11 H11C . . 134.2 ?
Eu1 O11 H11D . . 113.1 ?
H11C O11 H11D . . 108.2 ?
Eu1 O12 H12C . . 97.8 ?
Eu1 O12 H12D . . 126.9 ?
H12C O12 H12D . . 108.4 ?
Eu1 O13 H13C . . 134.4 ?
Eu1 O13 H13D . . 114.3 ?
H13C O13 H13D . . 108.6 ?
Eu1 O14 H14C . . 153.4 ?
Eu1 O14 H14D . . 98.0 ?
H14C O14 H14D . . 108.0 ?
Eu1 O15 H15C . . 108.7 ?
Eu1 O15 H15D . . 139.5 ?
H15C O15 H15D . . 108.5 ?
Eu1 O16 H16C . . 119.9 ?
Eu1 O16 H16D . . 123.7 ?
H16C O16 H16D . . 108.1 ?
H17C O17 H17D . . 108.1 ?
H18C O18 H18D . . 108.9 ?
H19C O19 H19D . . 108.2 ?
H20C O20 H20D . . 108.4 ?
H21C O21 H21D . . 108.6 ?
O1 S1 O3 . . 112.9(2) ?
O1 S1 O2 . . 111.3(2) ?
O3 S1 O2 . . 111.8(2) ?
O1 S1 C3 . . 107.5(2) ?
O3 S1 C3 . . 105.8(2) ?
O2 S1 C3 . . 107.09(19) ?
O6 S2 O5 . . 112.65(19) ?
O6 S2 O4 . . 112.43(19) ?
O5 S2 O4 . . 112.1(2) ?
O6 S2 C10 . . 106.82(19) ?
O5 S2 C10 . . 107.38(18) ?
O4 S2 C10 . . 104.86(19) ?
O8 S3 O9 . . 113.5(2) ?
O8 S3 O7 . . 112.17(19) ?
O9 S3 O7 . . 111.93(18) ?
O8 S3 C17 . . 107.25(19) ?
O9 S3 C17 . . 106.43(19) ?
O7 S3 C17 . . 104.92(17) ?
N1 C1 C2 . . 119.9(4) ?
N1 C1 H1 . . 120.0 ?
C2 C1 H1 . . 120.0 ?
C7 C2 C3 . . 117.6(4) ?
C7 C2 C1 . . 119.2(4) ?
C3 C2 C1 . . 123.2(4) ?
C4 C3 C2 . . 120.8(4) ?
C4 C3 S1 . . 117.0(3) ?
C2 C3 S1 . . 122.2(3) ?
C5 C4 C3 . . 120.1(5) ?
C5 C4 H4 . . 120.0 ?
C3 C4 H4 . . 120.0 ?
C6 C5 C4 . . 119.7(4) ?
C6 C5 H5 . . 120.1 ?
C4 C5 H5 . . 120.1 ?
C7 C6 C5 . . 120.3(5) ?
C7 C6 H6 . . 119.8 ?
C5 C6 H6 . . 119.8 ?
C6 C7 C2 . . 121.5(4) ?
C6 C7 H7 . . 119.2 ?
C2 C7 H7 . . 119.2 ?
N2 C8 C9 . . 122.7(4) ?
N2 C8 H8 . . 118.6 ?
C9 C8 H8 . . 118.6 ?
C14 C9 C10 . . 118.0(4) ?
C14 C9 C8 . . 120.4(4) ?
C10 C9 C8 . . 121.6(4) ?
C11 C10 C9 . . 120.5(4) ?
C11 C10 S2 . . 117.0(3) ?
C9 C10 S2 . . 122.4(3) ?
C10 C11 C12 . . 119.9(4) ?
C10 C11 H11 . . 120.1 ?
C12 C11 H11 . . 120.1 ?
C13 C12 C11 . . 120.3(4) ?
C13 C12 H12 . . 119.8 ?
C11 C12 H12 . . 119.8 ?
C12 C13 C14 . . 120.1(4) ?
C12 C13 H13 . . 120.0 ?
C14 C13 H13 . . 120.0 ?
C9 C14 C13 . . 121.2(4) ?
C9 C14 H14 . . 119.4 ?
C13 C14 H14 . . 119.4 ?
N3 C15 C16 . . 121.9(4) ?
N3 C15 H15 . . 119.0 ?
C16 C15 H15 . . 119.0 ?
C21 C16 C17 . . 117.1(4) ?
C21 C16 C15 . . 120.7(4) ?
C17 C16 C15 . . 122.1(4) ?
C18 C17 C16 . . 120.5(4) ?
C18 C17 S3 . . 117.1(3) ?
C16 C17 S3 . . 122.3(3) ?
C19 C18 C17 . . 120.1(4) ?
C19 C18 H18 . . 119.9 ?
C17 C18 H18 . . 119.9 ?
C20 C19 C18 . . 120.0(4) ?
C20 C19 H19 . . 120.0 ?
C18 C19 H19 . . 120.0 ?
C19 C20 C21 . . 120.4(4) ?
C19 C20 H20 . . 119.8 ?
C21 C20 H20 . . 119.8 ?
C20 C21 C16 . . 121.8(4) ?
C20 C21 H21 . . 119.1 ?
C16 C21 H21 . . 119.1 ?

loop_
_geom_bond_atom_site_label_1
_geom_bond_atom_site_label_2
_geom_bond_site_symmetry_2
_geom_bond_distance
_geom_bond_publ_flag
Eu1 O10 . 2.314(3) y
Eu1 O15 . 2.323(3) y
Eu1 O7 . 2.328(3) y
Eu1 O11 . 2.348(3) y
Eu1 O12 . 2.350(3) y
Eu1 O13 . 2.362(3) y
Eu1 O16 . 2.365(3) y
Eu1 O14 . 2.389(3) y
N1 C1 . 1.260(5) ?
N1 N2 . 1.414(5) ?
N2 C8 . 1.278(5) ?
N3 C15 . 1.280(5) ?
N3 N3 3_756 1.406(7) ?
O1 S1 . 1.450(3) ?
O2 S1 . 1.462(3) ?
O3 S1 . 1.455(3) ?
O4 S2 . 1.454(3) ?
O5 S2 . 1.453(3) ?
O6 S2 . 1.452(3) ?
O7 S3 . 1.472(3) ?
O8 S3 . 1.445(3) ?
O9 S3 . 1.453(3) ?
O10 H10C . 0.8500 ?
O10 H10D . 0.8500 ?
O11 H11C . 0.8499 ?
O11 H11D . 0.8501 ?
O12 H12C . 0.8499 ?
O12 H12D . 0.8501 ?
O13 H13C . 0.8498 ?
O13 H13D . 0.8500 ?
O14 H14C . 0.8500 ?
O14 H14D . 0.8498 ?
O15 H15C . 0.8500 ?
O15 H15D . 0.8500 ?
O16 H16C . 0.8500 ?
O16 H16D . 0.8499 ?
O17 H17C . 0.8501 ?
O17 H17D . 0.8499 ?
O18 H18C . 0.8500 ?
O18 H18D . 0.8500 ?
O19 H19C . 0.8501 ?
O19 H19D . 0.8499 ?
O20 H20C . 0.8501 ?
O20 H20D . 0.8500 ?
O21 H21C . 0.8499 ?
O21 H21D . 0.8500 ?
S1 C3 . 1.773(4) ?
S2 C10 . 1.784(4) ?
S3 C17 . 1.779(4) ?
C1 C2 . 1.473(6) ?
C1 H1 . 0.9300 ?
C2 C7 . 1.391(6) ?
C2 C3 . 1.405(6) ?
C3 C4 . 1.387(6) ?
C4 C5 . 1.384(7) ?
C4 H4 . 0.9300 ?
C5 C6 . 1.378(7) ?
C5 H5 . 0.9300 ?
C6 C7 . 1.377(6) ?
C6 H6 . 0.9300 ?
C7 H7 . 0.9300 ?
C8 C9 . 1.476(6) ?
C8 H8 . 0.9300 ?
C9 C14 . 1.387(6) ?
C9 C10 . 1.411(5) ?
C10 C11 . 1.387(6) ?
C11 C12 . 1.387(6) ?
C11 H11 . 0.9300 ?
C12 C13 . 1.368(6) ?
C12 H12 . 0.9300 ?
C13 C14 . 1.388(6) ?
C13 H13 . 0.9300 ?
C14 H14 . 0.9300 ?
C15 C16 . 1.467(6) ?
C15 H15 . 0.9300 ?
C16 C21 . 1.396(6) ?
C16 C17 . 1.411(5) ?
C17 C18 . 1.393(6) ?
C18 C19 . 1.381(6) ?
C18 H18 . 0.9300 ?
C19 C20 . 1.369(7) ?
C19 H19 . 0.9300 ?
C20 C21 . 1.376(6) ?
C20 H20 . 0.9300 ?
C21 H21 . 0.9300 ?

loop_
_geom_hbond_atom_site_label_D
_geom_hbond_atom_site_label_H
_geom_hbond_atom_site_label_A
_geom_hbond_site_symmetry_A
_geom_hbond_distance_DH
_geom_hbond_distance_HA
_geom_hbond_distance_DA
_geom_hbond_angle_DHA
O10 H10C O5 3_667 0.85 1.86 2.707(4) 173
O10 H10D O18 . 0.85 1.87 2.712(5) 174
O11 H11C N2 2_646 0.85 2.17 3.020(5) 175
O11 H11D O20 . 0.85 1.82 2.669(5) 174
O12 H12C O9 . 0.85 1.92 2.770(4) 179
O12 H12D O4 2_546 0.85 1.88 2.734(4) 179
O13 H13C O2 1_545 0.85 1.94 2.785(5) 172
O13 H13D O5 3_667 0.85 2.00 2.846(5) 171
O14 H14C O9 4_666 0.85 2.11 2.939(4) 165
O14 H14D O17 . 0.85 1.83 2.660(5) 164
O14 H14D O15 . 0.85 2.40 2.838(5) 113
O15 H15C O17 . 0.85 1.96 2.811(4) 176
O15 H15D O21 1_545 0.85 1.82 2.671(5) 175
O16 H16C O6 2_546 0.85 1.94 2.779(4) 167
O16 H16D O19 1_545 0.85 1.96 2.798(5) 168
O17 H17C O1 3_767 0.85 1.91 2.749(4) 169
O17 H17D O3 1_545 0.85 1.90 2.736(5) 168
O18 H18C O3 4_575 0.85 1.99 2.787(5) 155
O18 H18D O20 . 0.85 2.26 3.056(6) 156
O19 H19C O6 4_675 0.85 2.18 3.029(5) 172
O19 H19D O8 3_666 0.85 2.07 2.916(5) 172
O20 H20C O2 2_646 0.85 1.93 2.784(5) 178
O20 H20D O19 2_646 0.85 1.95 2.797(6) 179
O21 H21C N3 3_766 0.85 2.20 3.040(5) 171
O21 H21D O18 2_656 0.85 2.13 2.975(6) 172

loop_
_geom_torsion_atom_site_label_1
_geom_torsion_atom_site_label_2
_geom_torsion_atom_site_label_3
_geom_torsion_atom_site_label_4
_geom_torsion_site_symmetry_1
_geom_torsion_site_symmetry_2
_geom_torsion_site_symmetry_3
_geom_torsion_site_symmetry_4
_geom_torsion
_geom_torsion_publ_flag
C1 N1 N2 C8 . . . . -171.1(4) ?
O10 Eu1 O7 S3 . . . . -54.6(4) ?
O15 Eu1 O7 S3 . . . . 138.4(3) ?
O11 Eu1 O7 S3 . . . . -95.8(3) ?
O12 Eu1 O7 S3 . . . . -16.2(3) ?
O13 Eu1 O7 S3 . . . . 105.5(3) ?
O16 Eu1 O7 S3 . . . . 60.1(3) ?
O14 Eu1 O7 S3 . . . . -157.5(3) ?
Eu1 O7 S3 O8 . . . . -110.2(3) ?
Eu1 O7 S3 O9 . . . . 18.7(4) ?
Eu1 O7 S3 C17 . . . . 133.7(3) ?
N2 N1 C1 C2 . . . . -177.8(3) ?
N1 C1 C2 C7 . . . . 4.8(6) ?
N1 C1 C2 C3 . . . . -174.8(4) ?
C7 C2 C3 C4 . . . . -0.8(6) ?
C1 C2 C3 C4 . . . . 178.9(4) ?
C7 C2 C3 S1 . . . . -179.5(3) ?
C1 C2 C3 S1 . . . . 0.2(6) ?
O1 S1 C3 C4 . . . . 133.8(3) ?
O3 S1 C3 C4 . . . . 13.0(4) ?
O2 S1 C3 C4 . . . . -106.5(3) ?
O1 S1 C3 C2 . . . . -47.5(4) ?
O3 S1 C3 C2 . . . . -168.3(3) ?
O2 S1 C3 C2 . . . . 72.2(4) ?
C2 C3 C4 C5 . . . . -0.3(6) ?
S1 C3 C4 C5 . . . . 178.5(3) ?
C3 C4 C5 C6 . . . . 1.4(7) ?
C4 C5 C6 C7 . . . . -1.5(7) ?
C5 C6 C7 C2 . . . . 0.4(7) ?
C3 C2 C7 C6 . . . . 0.7(6) ?
C1 C2 C7 C6 . . . . -178.9(4) ?
N1 N2 C8 C9 . . . . -178.1(4) ?
N2 C8 C9 C14 . . . . -7.1(6) ?
N2 C8 C9 C10 . . . . 172.0(4) ?
C14 C9 C10 C11 . . . . 2.3(6) ?
C8 C9 C10 C11 . . . . -176.8(4) ?
C14 C9 C10 S2 . . . . -173.9(3) ?
C8 C9 C10 S2 . . . . 6.9(5) ?
O6 S2 C10 C11 . . . . 8.0(4) ?
O5 S2 C10 C11 . . . . 129.1(3) ?
O4 S2 C10 C11 . . . . -111.5(3) ?
O6 S2 C10 C9 . . . . -175.6(3) ?
O5 S2 C10 C9 . . . . -54.5(4) ?
O4 S2 C10 C9 . . . . 64.9(4) ?
C9 C10 C11 C12 . . . . -2.4(6) ?
S2 C10 C11 C12 . . . . 174.0(3) ?
C10 C11 C12 C13 . . . . 0.5(6) ?
C11 C12 C13 C14 . . . . 1.5(7) ?
C10 C9 C14 C13 . . . . -0.3(6) ?
C8 C9 C14 C13 . . . . 178.8(4) ?
C12 C13 C14 C9 . . . . -1.6(7) ?
N3 N3 C15 C16 3_756 . . . 178.9(4) ?
N3 C15 C16 C21 . . . . -8.9(6) ?
N3 C15 C16 C17 . . . . 173.5(4) ?
C21 C16 C17 C18 . . . . -1.4(6) ?
C15 C16 C17 C18 . . . . 176.4(4) ?
C21 C16 C17 S3 . . . . 176.8(3) ?
C15 C16 C17 S3 . . . . -5.4(5) ?
O8 S3 C17 C18 . . . . 129.5(3) ?
O9 S3 C17 C18 . . . . 7.8(4) ?
O7 S3 C17 C18 . . . . -111.0(3) ?
O8 S3 C17 C16 . . . . -48.7(4) ?
O9 S3 C17 C16 . . . . -170.5(3) ?
O7 S3 C17 C16 . . . . 70.7(4) ?
C16 C17 C18 C19 . . . . 1.1(6) ?
S3 C17 C18 C19 . . . . -177.2(3) ?
C17 C18 C19 C20 . . . . 0.4(7) ?
C18 C19 C20 C21 . . . . -1.6(7) ?
C19 C20 C21 C16 . . . . 1.4(7) ?
C17 C16 C21 C20 . . . . 0.2(6) ?
C15 C16 C21 C20 . . . . -177.6(4) ?
